data_7022240
loop_
_publ_author_name
'Chen, Weifeng'
'Wang, Liliang'
'Li, Zhifang'
'Lin, Aiqin'
'Lai, Guoqiao'
'Xiao, Xuqiong'
'Deng, Yuan'
'Kira, Mitsuo'

_publ_section_title
;
 Diverse reactivity of an isolable dialkylsilylene toward imines.
;
_journal_issue 5
_journal_name_full 'Dalton transactions (Cambridge, England : 2003)'
_journal_page_first 1872
_journal_page_last 1878
_journal_paper_doi 10.1039/c2dt32126b
_journal_volume 42
_journal_year 2013
_chemical_formula_sum 'C30 H53 N O Si5'
_chemical_formula_weight 584.18
_chemical_name_systematic
;
?
;
_space_group_IT_number 2
_symmetry_cell_setting triclinic
_symmetry_space_group_name_Hall '-P 1'
_symmetry_space_group_name_H-M 'P -1'
_atom_sites_solution_hydrogens geom
_atom_sites_solution_primary direct
_atom_sites_solution_secondary difmap
_audit_creation_method SHELXL-97
_cell_angle_alpha 77.5760(10)
_cell_angle_beta 78.1960(10)
_cell_angle_gamma 71.5880(10)
_cell_formula_units_Z 2
_cell_length_a 10.1986(8)
_cell_length_b 11.4219(9)
_cell_length_c 16.3207(12)
_cell_measurement_reflns_used 9894
_cell_measurement_temperature 296(2)
_cell_measurement_theta_max 27.47
_cell_measurement_theta_min 2.19
_cell_volume 1742.3(2)
_computing_cell_refinement 'Bruker SAINT'
_computing_data_collection 'Bruker APEX2'
_computing_data_reduction 'Bruker SAINT'
_computing_molecular_graphics 'Bruker SHELXTL'
_computing_publication_material 'Bruker SHELXTL'
_computing_structure_refinement 'SHELXL-97 (Sheldrick, 2008)'
_computing_structure_solution 'SHELXS-97 (Sheldrick, 2008)'
_diffrn_ambient_temperature 296(2)
_diffrn_measured_fraction_theta_full 0.994
_diffrn_measured_fraction_theta_max 0.994
_diffrn_measurement_device_type 'Bruker APEX-II CCD'
_diffrn_measurement_method '\f and \w scans'
_diffrn_radiation_monochromator graphite
_diffrn_radiation_source 'fine-focus sealed tube'
_diffrn_radiation_type MoK\a
_diffrn_radiation_wavelength 0.71073
_diffrn_reflns_av_R_equivalents 0.0245
_diffrn_reflns_av_sigmaI/netI 0.0218
_diffrn_reflns_limit_h_max 12
_diffrn_reflns_limit_h_min -12
_diffrn_reflns_limit_k_max 13
_diffrn_reflns_limit_k_min -13
_diffrn_reflns_limit_l_max 19
_diffrn_reflns_limit_l_min -19
_diffrn_reflns_number 24536
_diffrn_reflns_theta_full 25.00
_diffrn_reflns_theta_max 25.00
_diffrn_reflns_theta_min 1.29
_exptl_absorpt_coefficient_mu 0.227
_exptl_absorpt_correction_T_max 0.936
_exptl_absorpt_correction_T_min 0.902
_exptl_absorpt_correction_type multi-scan
_exptl_crystal_colour colorless
_exptl_crystal_density_diffrn 1.114
_exptl_crystal_density_method 'not measured'
_exptl_crystal_description block
_exptl_crystal_F_000 636
_exptl_crystal_size_max 0.46
_exptl_crystal_size_mid 0.38
_exptl_crystal_size_min 0.29
_refine_diff_density_max 0.431
_refine_diff_density_min -0.257
_refine_diff_density_rms 0.072
_refine_ls_extinction_method none
_refine_ls_goodness_of_fit_ref 1.103
_refine_ls_hydrogen_treatment constr
_refine_ls_matrix_type full
_refine_ls_number_parameters 347
_refine_ls_number_reflns 6091
_refine_ls_number_restraints 0
_refine_ls_restrained_S_all 1.103
_refine_ls_R_factor_all 0.0501
_refine_ls_R_factor_gt 0.0399
_refine_ls_shift/su_max 0.001
_refine_ls_shift/su_mean 0.000
_refine_ls_structure_factor_coef Fsqd
_refine_ls_weighting_details 'calc w=1/[\s^2^(Fo^2^)+(0.1012P)^2^+0.4546P] where P=(Fo^2^+2Fc^2^)/3'
_refine_ls_weighting_scheme calc
_refine_ls_wR_factor_gt 0.1241
_refine_ls_wR_factor_ref 0.1563
_reflns_number_gt 5171
_reflns_number_total 6091
_reflns_threshold_expression >2sigma(I)
_cod_data_source_file c2dt32126b.txt
_cod_data_source_block mo_20101106a_0m
_cod_depositor_comments
;
The following automatic conversions were performed:

'_exptl_absorpt_correction_type' value 'Multi-scan' changed to
'multi-scan' according to
/home/saulius/struct/CIF-dictionaries/cif_core.dic dictionary named
'cif_core.dic' version 2.4.2 from 2011-04-26.

Automatic conversion script
Id: cif_fix_values 1891 2012-01-12 08:04:46Z andrius 
;
_cod_original_sg_symbol_H-M p-1
_cod_database_code 7022240

loop_
_symmetry_equiv_pos_as_xyz
'x, y, z'
'-x, -y, -z'

loop_
_atom_site_label
_atom_site_type_symbol
_atom_site_fract_x
_atom_site_fract_y
_atom_site_fract_z
_atom_site_U_iso_or_equiv
_atom_site_adp_type
_atom_site_occupancy
_atom_site_symmetry_multiplicity
_atom_site_calc_flag
_atom_site_refinement_flags
Si1 Si 0.33263(5) 0.80983(5) 0.27300(3) 0.02985(17) Uani 1 1 d .
Si2 Si 0.18712(7) 0.72277(7) 0.45840(4) 0.0474(2) Uani 1 1 d .
Si3 Si 0.46679(7) 1.00361(6) 0.31635(4) 0.0458(2) Uani 1 1 d .
Si4 Si 0.28945(8) 0.53895(6) 0.32531(4) 0.0500(2) Uani 1 1 d .
Si5 Si 0.64680(7) 0.80916(7) 0.19994(4) 0.0506(2) Uani 1 1 d .
C14 C 0.4942(2) 0.84200(19) 0.28953(13) 0.0345(4) Uani 1 1 d .
C17 C 0.3207(2) 0.67407(19) 0.36171(13) 0.0359(5) Uani 1 1 d .
C1 C 0.2758(2) 0.8019(2) 0.09823(13) 0.0387(5) Uani 1 1 d .
C13 C 0.1745(2) 0.9132(2) 0.22578(13) 0.0366(5) Uani 1 1 d .
H13 H 0.0924 0.8819 0.2455 0.044 Uiso 1 1 calc R
C7 C 0.1374(2) 1.0506(2) 0.19583(13) 0.0389(5) Uani 1 1 d .
C15 C 0.5319(2) 0.7442(2) 0.37186(15) 0.0452(5) Uani 1 1 d .
H15A H 0.6328 0.7142 0.3688 0.054 Uiso 1 1 calc R
H15B H 0.4948 0.7856 0.4212 0.054 Uiso 1 1 calc R
C16 C 0.4736(2) 0.6316(2) 0.38300(15) 0.0460(5) Uani 1 1 d .
H16A H 0.4744 0.5884 0.4411 0.055 Uiso 1 1 calc R
H16B H 0.5332 0.5736 0.3460 0.055 Uiso 1 1 calc R
C8 C 0.2174(3) 1.1055(2) 0.12918(15) 0.0469(6) Uani 1 1 d .
H8 H 0.2947 1.0549 0.0997 0.056 Uiso 1 1 calc R
C6 C 0.1512(3) 0.8502(2) 0.06402(16) 0.0484(6) Uani 1 1 d .
H6 H 0.0740 0.9023 0.0927 0.058 Uiso 1 1 calc R
C2 C 0.3901(3) 0.7262(2) 0.05132(15) 0.0505(6) Uani 1 1 d .
H2 H 0.4755 0.6947 0.0714 0.061 Uiso 1 1 calc R
C10 C 0.0715(3) 1.3106(2) 0.14736(17) 0.0538(6) Uani 1 1 d .
C9 C 0.1853(3) 1.2347(2) 0.10511(16) 0.0548(6) Uani 1 1 d .
H9 H 0.2412 1.2694 0.0603 0.066 Uiso 1 1 calc R
C12 C 0.0181(3) 1.1300(2) 0.23499(17) 0.0532(6) Uani 1 1 d .
H12 H -0.0413 1.0962 0.2779 0.064 Uiso 1 1 calc R
C5 C 0.1414(3) 0.8212(3) -0.01233(18) 0.0634(8) Uani 1 1 d .
H5 H 0.0576 0.8539 -0.0344 0.076 Uiso 1 1 calc R
C11 C -0.0130(3) 1.2591(2) 0.21057(18) 0.0606(7) Uani 1 1 d .
H11 H -0.0925 1.3107 0.2378 0.073 Uiso 1 1 calc R
C23 C 0.4944(4) 1.1260(3) 0.2243(2) 0.0781(9) Uani 1 1 d .
H23A H 0.4328 1.1348 0.1846 0.117 Uiso 1 1 calc R
H23B H 0.5895 1.1022 0.1970 0.117 Uiso 1 1 calc R
H23C H 0.4751 1.2042 0.2436 0.117 Uiso 1 1 calc R
C20 C 0.3259(4) 0.3931(3) 0.4060(2) 0.0807(10) Uani 1 1 d .
H20A H 0.2453 0.3948 0.4486 0.121 Uiso 1 1 calc R
H20B H 0.4042 0.3883 0.4321 0.121 Uiso 1 1 calc R
H20C H 0.3470 0.3214 0.3788 0.121 Uiso 1 1 calc R
C4 C 0.2540(4) 0.7448(3) -0.05569(17) 0.0712(9) Uani 1 1 d .
H4 H 0.2462 0.7252 -0.1066 0.085 Uiso 1 1 calc R
C24 C 0.6077(3) 0.9016(3) 0.09383(16) 0.0665(8) Uani 1 1 d .
H24A H 0.6920 0.8892 0.0537 0.100 Uiso 1 1 calc R
H24B H 0.5702 0.9887 0.0983 0.100 Uiso 1 1 calc R
H24C H 0.5406 0.8741 0.0751 0.100 Uiso 1 1 calc R
C3 C 0.3771(4) 0.6979(3) -0.02415(18) 0.0670(8) Uani 1 1 d .
H3 H 0.4533 0.6462 -0.0537 0.080 Uiso 1 1 calc R
C22 C 0.5934(4) 0.9948(3) 0.3875(2) 0.0786(9) Uani 1 1 d .
H22A H 0.5665 1.0711 0.4104 0.118 Uiso 1 1 calc R
H22B H 0.6855 0.9830 0.3556 0.118 Uiso 1 1 calc R
H22C H 0.5931 0.9258 0.4330 0.118 Uiso 1 1 calc R
C21 C 0.2873(3) 1.0657(3) 0.3732(2) 0.0691(8) Uani 1 1 d .
H21A H 0.2866 1.1297 0.4031 0.104 Uiso 1 1 calc R
H21B H 0.2602 0.9991 0.4128 0.104 Uiso 1 1 calc R
H21C H 0.2229 1.1002 0.3329 0.104 Uiso 1 1 calc R
C19 C 0.1087(4) 0.5810(3) 0.3001(2) 0.0787(10) Uani 1 1 d .
H19A H 0.0937 0.5100 0.2850 0.118 Uiso 1 1 calc R
H19B H 0.0964 0.6490 0.2535 0.118 Uiso 1 1 calc R
H19C H 0.0428 0.6056 0.3489 0.118 Uiso 1 1 calc R
C18 C 0.4110(4) 0.4918(3) 0.2282(2) 0.0835(10) Uani 1 1 d .
H18A H 0.3828 0.4317 0.2080 0.125 Uiso 1 1 calc R
H18B H 0.5043 0.4553 0.2416 0.125 Uiso 1 1 calc R
H18C H 0.4085 0.5640 0.1851 0.125 Uiso 1 1 calc R
C26 C 0.1306(5) 0.5899(4) 0.5297(2) 0.0983(13) Uani 1 1 d .
H26A H 0.0624 0.6208 0.5759 0.147 Uiso 1 1 calc R
H26B H 0.2100 0.5292 0.5515 0.147 Uiso 1 1 calc R
H26C H 0.0903 0.5517 0.4981 0.147 Uiso 1 1 calc R
C25 C 0.8014(3) 0.8455(4) 0.2229(2) 0.0838(10) Uani 1 1 d .
H25A H 0.8814 0.8162 0.1822 0.126 Uiso 1 1 calc R
H25B H 0.8203 0.8048 0.2789 0.126 Uiso 1 1 calc R
H25C H 0.7815 0.9343 0.2194 0.126 Uiso 1 1 calc R
C28 C 0.2613(4) 0.7777(4) 0.5346(2) 0.0880(11) Uani 1 1 d .
H28A H 0.3088 0.8380 0.5040 0.132 Uiso 1 1 calc R
H28B H 0.3261 0.7078 0.5629 0.132 Uiso 1 1 calc R
H28C H 0.1870 0.8155 0.5757 0.132 Uiso 1 1 calc R
C27 C 0.0264(3) 0.8457(4) 0.4317(2) 0.0878(11) Uani 1 1 d .
H27A H -0.0152 0.8189 0.3940 0.132 Uiso 1 1 calc R
H27B H 0.0495 0.9215 0.4045 0.132 Uiso 1 1 calc R
H27C H -0.0384 0.8604 0.4826 0.132 Uiso 1 1 calc R
C29 C 0.1242(4) 1.4980(3) 0.0701(3) 0.0889(11) Uani 1 1 d .
H29A H 0.2142 1.4712 0.0884 0.133 Uiso 1 1 calc R
H29B H 0.0874 1.5871 0.0664 0.133 Uiso 1 1 calc R
H29C H 0.1332 1.4754 0.0154 0.133 Uiso 1 1 calc R
O1 O 0.0327(2) 1.43961(17) 0.12894(15) 0.0778(6) Uani 1 1 d .
N1 N 0.28817(18) 0.83065(16) 0.17407(11) 0.0382(4) Uani 1 1 d .
C30 C 0.7070(4) 0.6394(3) 0.1905(2) 0.0866(11) Uani 1 1 d .
H30A H 0.6303 0.6142 0.1818 0.130 Uiso 1 1 calc R
H30B H 0.7412 0.5911 0.2416 0.130 Uiso 1 1 calc R
H30C H 0.7805 0.6258 0.1433 0.130 Uiso 1 1 calc R

loop_
_atom_site_aniso_label
_atom_site_aniso_U_11
_atom_site_aniso_U_22
_atom_site_aniso_U_33
_atom_site_aniso_U_23
_atom_site_aniso_U_13
_atom_site_aniso_U_12
Si1 0.0309(3) 0.0285(3) 0.0295(3) -0.0038(2) -0.0049(2) -0.0078(2)
Si2 0.0544(4) 0.0556(4) 0.0365(4) -0.0046(3) 0.0015(3) -0.0286(3)
Si3 0.0528(4) 0.0472(4) 0.0463(4) -0.0105(3) -0.0043(3) -0.0268(3)
Si4 0.0726(5) 0.0340(3) 0.0498(4) -0.0016(3) -0.0192(3) -0.0210(3)
Si5 0.0332(3) 0.0655(5) 0.0468(4) -0.0101(3) 0.0029(3) -0.0102(3)
C14 0.0335(10) 0.0389(11) 0.0320(10) -0.0019(8) -0.0065(8) -0.0129(9)
C17 0.0421(11) 0.0315(10) 0.0361(11) 0.0000(8) -0.0094(9) -0.0147(9)
C1 0.0504(12) 0.0365(11) 0.0322(11) -0.0010(9) -0.0102(9) -0.0168(9)
C13 0.0343(10) 0.0393(11) 0.0336(11) -0.0056(9) -0.0039(8) -0.0077(9)
C7 0.0363(11) 0.0411(12) 0.0354(11) -0.0064(9) -0.0089(9) -0.0032(9)
C15 0.0457(12) 0.0527(13) 0.0389(12) 0.0063(10) -0.0166(10) -0.0190(10)
C16 0.0464(13) 0.0439(13) 0.0451(13) 0.0055(10) -0.0162(10) -0.0119(10)
C8 0.0505(13) 0.0374(12) 0.0412(12) -0.0043(10) 0.0006(10) -0.0023(10)
C6 0.0530(14) 0.0458(13) 0.0502(14) -0.0013(11) -0.0184(11) -0.0171(11)
C2 0.0558(15) 0.0560(14) 0.0386(12) -0.0113(11) -0.0054(11) -0.0131(12)
C10 0.0610(15) 0.0364(12) 0.0582(16) -0.0081(11) -0.0159(12) -0.0010(11)
C9 0.0639(16) 0.0431(13) 0.0471(14) -0.0004(11) -0.0014(12) -0.0096(12)
C12 0.0458(13) 0.0451(13) 0.0539(15) -0.0049(11) 0.0013(11) 0.0001(11)
C5 0.082(2) 0.0703(18) 0.0523(16) 0.0029(14) -0.0339(15) -0.0350(16)
C11 0.0563(15) 0.0446(14) 0.0634(17) -0.0126(12) -0.0037(13) 0.0095(12)
C23 0.111(3) 0.0554(17) 0.077(2) 0.0018(15) -0.0102(18) -0.0470(18)
C20 0.126(3) 0.0433(15) 0.081(2) 0.0085(14) -0.034(2) -0.0349(17)
C4 0.110(3) 0.083(2) 0.0369(14) -0.0084(14) -0.0184(15) -0.046(2)
C24 0.0640(17) 0.091(2) 0.0414(14) -0.0123(14) 0.0108(12) -0.0280(16)
C3 0.084(2) 0.076(2) 0.0476(15) -0.0259(14) 0.0025(14) -0.0297(16)
C22 0.083(2) 0.108(3) 0.074(2) -0.0321(19) -0.0161(17) -0.052(2)
C21 0.0690(18) 0.0622(17) 0.084(2) -0.0372(16) 0.0040(15) -0.0232(14)
C19 0.090(2) 0.075(2) 0.092(2) -0.0078(18) -0.0401(19) -0.0405(18)
C18 0.124(3) 0.0476(16) 0.076(2) -0.0243(15) -0.001(2) -0.0208(18)
C26 0.131(3) 0.101(3) 0.072(2) -0.0052(19) 0.022(2) -0.074(3)
C25 0.0395(15) 0.130(3) 0.081(2) -0.011(2) -0.0015(14) -0.0311(17)
C28 0.100(3) 0.129(3) 0.0586(19) -0.037(2) 0.0065(17) -0.063(2)
C27 0.0608(19) 0.116(3) 0.064(2) -0.0174(19) 0.0114(15) -0.0048(19)
C29 0.119(3) 0.0401(16) 0.103(3) 0.0062(16) -0.025(2) -0.0233(18)
O1 0.0927(16) 0.0343(10) 0.0907(16) -0.0076(10) -0.0112(12) 0.0009(10)
N1 0.0394(9) 0.0356(9) 0.0365(10) -0.0088(7) -0.0096(7) -0.0018(7)
C30 0.0637(19) 0.078(2) 0.096(3) -0.0298(19) 0.0082(17) 0.0087(16)

loop_
_atom_type_symbol
_atom_type_description
_atom_type_scat_dispersion_real
_atom_type_scat_dispersion_imag
_atom_type_scat_source
C C 0.0033 0.0016 'International Tables Vol C Tables 4.2.6.8 and 6.1.1.4'
H H 0.0000 0.0000 'International Tables Vol C Tables 4.2.6.8 and 6.1.1.4'
N N 0.0061 0.0033 'International Tables Vol C Tables 4.2.6.8 and 6.1.1.4'
O O 0.0106 0.0060 'International Tables Vol C Tables 4.2.6.8 and 6.1.1.4'
Si Si 0.0817 0.0704 'International Tables Vol C Tables 4.2.6.8 and 6.1.1.4'

loop_
_geom_angle_atom_site_label_1
_geom_angle_atom_site_label_2
_geom_angle_atom_site_label_3
_geom_angle
N1 Si1 C13 48.59(9)
N1 Si1 C14 122.03(9)
C13 Si1 C14 131.85(10)
N1 Si1 C17 126.22(9)
C13 Si1 C17 121.20(9)
C14 Si1 C17 101.25(9)
C27 Si2 C26 106.9(2)
C27 Si2 C28 107.72(19)
C26 Si2 C28 100.41(18)
C27 Si2 C17 114.13(12)
C26 Si2 C17 113.69(15)
C28 Si2 C17 112.90(13)
C23 Si3 C21 106.69(16)
C23 Si3 C22 105.13(16)
C21 Si3 C22 107.37(15)
C23 Si3 C14 115.51(13)
C21 Si3 C14 111.64(11)
C22 Si3 C14 110.02(13)
C19 Si4 C18 106.98(18)
C19 Si4 C20 110.91(17)
C18 Si4 C20 103.49(16)
C19 Si4 C17 110.97(13)
C18 Si4 C17 112.80(13)
C20 Si4 C17 111.39(13)
C30 Si5 C24 108.20(16)
C30 Si5 C25 105.74(18)
C24 Si5 C25 106.97(15)
C30 Si5 C14 110.89(13)
C24 Si5 C14 114.09(11)
C25 Si5 C14 110.53(13)
C15 C14 Si1 100.99(13)
C15 C14 Si5 109.08(15)
Si1 C14 Si5 114.29(11)
C15 C14 Si3 106.80(15)
Si1 C14 Si3 115.39(11)
Si5 C14 Si3 109.55(10)
C16 C17 Si1 99.82(13)
C16 C17 Si4 108.20(15)
Si1 C17 Si4 113.27(11)
C16 C17 Si2 111.05(15)
Si1 C17 Si2 113.30(11)
Si4 C17 Si2 110.64(10)
N1 C1 C6 121.4(2)
N1 C1 C2 121.2(2)
C6 C1 C2 117.4(2)
N1 C13 C7 118.54(18)
N1 C13 Si1 60.11(10)
C7 C13 Si1 128.51(16)
N1 C13 H13 113.0
C7 C13 H13 113.0
Si1 C13 H13 113.0
C8 C7 C12 117.0(2)
C8 C7 C13 122.6(2)
C12 C7 C13 120.4(2)
C16 C15 C14 112.70(18)
C16 C15 H15A 109.1
C14 C15 H15A 109.1
C16 C15 H15B 109.1
C14 C15 H15B 109.1
H15A C15 H15B 107.8
C15 C16 C17 111.39(18)
C15 C16 H16A 109.4
C17 C16 H16A 109.4
C15 C16 H16B 109.4
C17 C16 H16B 109.4
H16A C16 H16B 108.0
C7 C8 C9 121.7(2)
C7 C8 H8 119.2
C9 C8 H8 119.2
C5 C6 C1 120.5(3)
C5 C6 H6 119.7
C1 C6 H6 119.7
C3 C2 C1 120.9(3)
C3 C2 H2 119.6
C1 C2 H2 119.6
C11 C10 C9 119.7(2)
C11 C10 O1 116.2(2)
C9 C10 O1 124.1(3)
C10 C9 C8 120.0(2)
C10 C9 H9 120.0
C8 C9 H9 120.0
C11 C12 C7 120.8(2)
C11 C12 H12 119.6
C7 C12 H12 119.6
C4 C5 C6 120.6(3)
C4 C5 H5 119.7
C6 C5 H5 119.7
C10 C11 C12 120.7(2)
C10 C11 H11 119.6
C12 C11 H11 119.6
Si3 C23 H23A 109.5
Si3 C23 H23B 109.5
H23A C23 H23B 109.5
Si3 C23 H23C 109.5
H23A C23 H23C 109.5
H23B C23 H23C 109.5
Si4 C20 H20A 109.5
Si4 C20 H20B 109.5
H20A C20 H20B 109.5
Si4 C20 H20C 109.5
H20A C20 H20C 109.5
H20B C20 H20C 109.5
C3 C4 C5 119.9(3)
C3 C4 H4 120.1
C5 C4 H4 120.1
Si5 C24 H24A 109.5
Si5 C24 H24B 109.5
H24A C24 H24B 109.5
Si5 C24 H24C 109.5
H24A C24 H24C 109.5
H24B C24 H24C 109.5
C4 C3 C2 120.7(3)
C4 C3 H3 119.7
C2 C3 H3 119.7
Si3 C22 H22A 109.5
Si3 C22 H22B 109.5
H22A C22 H22B 109.5
Si3 C22 H22C 109.5
H22A C22 H22C 109.5
H22B C22 H22C 109.5
Si3 C21 H21A 109.5
Si3 C21 H21B 109.5
H21A C21 H21B 109.5
Si3 C21 H21C 109.5
H21A C21 H21C 109.5
H21B C21 H21C 109.5
Si4 C19 H19A 109.5
Si4 C19 H19B 109.5
H19A C19 H19B 109.5
Si4 C19 H19C 109.5
H19A C19 H19C 109.5
H19B C19 H19C 109.5
Si4 C18 H18A 109.5
Si4 C18 H18B 109.5
H18A C18 H18B 109.5
Si4 C18 H18C 109.5
H18A C18 H18C 109.5
H18B C18 H18C 109.5
Si2 C26 H26A 109.5
Si2 C26 H26B 109.5
H26A C26 H26B 109.5
Si2 C26 H26C 109.5
H26A C26 H26C 109.5
H26B C26 H26C 109.5
Si5 C25 H25A 109.5
Si5 C25 H25B 109.5
H25A C25 H25B 109.5
Si5 C25 H25C 109.5
H25A C25 H25C 109.5
H25B C25 H25C 109.5
Si2 C28 H28A 109.5
Si2 C28 H28B 109.5
H28A C28 H28B 109.5
Si2 C28 H28C 109.5
H28A C28 H28C 109.5
H28B C28 H28C 109.5
Si2 C27 H27A 109.5
Si2 C27 H27B 109.5
H27A C27 H27B 109.5
Si2 C27 H27C 109.5
H27A C27 H27C 109.5
H27B C27 H27C 109.5
O1 C29 H29A 109.5
O1 C29 H29B 109.5
H29A C29 H29B 109.5
O1 C29 H29C 109.5
H29A C29 H29C 109.5
H29B C29 H29C 109.5
C10 O1 C29 118.4(2)
C1 N1 C13 124.52(18)
C1 N1 Si1 159.39(15)
C13 N1 Si1 71.30(11)
Si5 C30 H30A 109.5
Si5 C30 H30B 109.5
H30A C30 H30B 109.5
Si5 C30 H30C 109.5
H30A C30 H30C 109.5
H30B C30 H30C 109.5

loop_
_geom_bond_atom_site_label_1
_geom_bond_atom_site_label_2
_geom_bond_distance
Si1 N1 1.7134(18)
Si1 C13 1.872(2)
Si1 C14 1.878(2)
Si1 C17 1.896(2)
Si2 C27 1.850(3)
Si2 C26 1.873(3)
Si2 C28 1.879(3)
Si2 C17 1.917(2)
Si3 C23 1.861(3)
Si3 C21 1.866(3)
Si3 C22 1.873(3)
Si3 C14 1.910(2)
Si4 C19 1.861(3)
Si4 C18 1.866(3)
Si4 C20 1.875(3)
Si4 C17 1.902(2)
Si5 C30 1.870(3)
Si5 C24 1.872(3)
Si5 C25 1.876(3)
Si5 C14 1.907(2)
C14 C15 1.580(3)
C17 C16 1.568(3)
C1 N1 1.386(3)
C1 C6 1.396(3)
C1 C2 1.406(3)
C13 N1 1.482(3)
C13 C7 1.489(3)
C13 H13 0.9800
C7 C8 1.382(3)
C7 C12 1.395(3)
C15 C16 1.543(3)
C15 H15A 0.9700
C15 H15B 0.9700
C16 H16A 0.9700
C16 H16B 0.9700
C8 C9 1.392(3)
C8 H8 0.9300
C6 C5 1.386(4)
C6 H6 0.9300
C2 C3 1.380(4)
C2 H2 0.9300
C10 C11 1.360(4)
C10 C9 1.367(4)
C10 O1 1.381(3)
C9 H9 0.9300
C12 C11 1.392(4)
C12 H12 0.9300
C5 C4 1.372(5)
C5 H5 0.9300
C11 H11 0.9300
C23 H23A 0.9600
C23 H23B 0.9600
C23 H23C 0.9600
C20 H20A 0.9600
C20 H20B 0.9600
C20 H20C 0.9600
C4 C3 1.359(5)
C4 H4 0.9300
C24 H24A 0.9600
C24 H24B 0.9600
C24 H24C 0.9600
C3 H3 0.9300
C22 H22A 0.9600
C22 H22B 0.9600
C22 H22C 0.9600
C21 H21A 0.9600
C21 H21B 0.9600
C21 H21C 0.9600
C19 H19A 0.9600
C19 H19B 0.9600
C19 H19C 0.9600
C18 H18A 0.9600
C18 H18B 0.9600
C18 H18C 0.9600
C26 H26A 0.9600
C26 H26B 0.9600
C26 H26C 0.9600
C25 H25A 0.9600
C25 H25B 0.9600
C25 H25C 0.9600
C28 H28A 0.9600
C28 H28B 0.9600
C28 H28C 0.9600
C27 H27A 0.9600
C27 H27B 0.9600
C27 H27C 0.9600
C29 O1 1.410(4)
C29 H29A 0.9600
C29 H29B 0.9600
C29 H29C 0.9600
C30 H30A 0.9600
C30 H30B 0.9600
C30 H30C 0.9600

loop_
_geom_torsion_atom_site_label_1
_geom_torsion_atom_site_label_2
_geom_torsion_atom_site_label_3
_geom_torsion_atom_site_label_4
_geom_torsion
N1 Si1 C14 C15 -149.58(14)
C13 Si1 C14 C15 149.57(14)
C17 Si1 C14 C15 -2.96(16)
N1 Si1 C14 Si5 -32.65(15)
C13 Si1 C14 Si5 -93.50(15)
C17 Si1 C14 Si5 113.97(12)
N1 Si1 C14 Si3 95.71(12)
C13 Si1 C14 Si3 34.86(17)
C17 Si1 C14 Si3 -117.67(12)
C30 Si5 C14 C15 48.7(2)
C24 Si5 C14 C15 171.20(16)
C25 Si5 C14 C15 -68.2(2)
C30 Si5 C14 Si1 -63.44(17)
C24 Si5 C14 Si1 59.03(17)
C25 Si5 C14 Si1 179.62(15)
C30 Si5 C14 Si3 165.30(15)
C24 Si5 C14 Si3 -72.23(15)
C25 Si5 C14 Si3 48.36(17)
C23 Si3 C14 C15 155.49(18)
C21 Si3 C14 C15 -82.40(18)
C22 Si3 C14 C15 36.70(18)
C23 Si3 C14 Si1 -93.18(17)
C21 Si3 C14 Si1 28.93(17)
C22 Si3 C14 Si1 148.03(14)
C23 Si3 C14 Si5 37.48(17)
C21 Si3 C14 Si5 159.60(14)
C22 Si3 C14 Si5 -81.30(15)
N1 Si1 C17 C16 127.07(14)
C13 Si1 C17 C16 -173.93(13)
C14 Si1 C17 C16 -17.62(15)
N1 Si1 C17 Si4 12.27(17)
C13 Si1 C17 Si4 71.28(15)
C14 Si1 C17 Si4 -132.41(12)
N1 Si1 C17 Si2 -114.81(12)
C13 Si1 C17 Si2 -55.80(15)
C14 Si1 C17 Si2 100.51(12)
C19 Si4 C17 C16 179.19(17)
C18 Si4 C17 C16 -60.8(2)
C20 Si4 C17 C16 55.1(2)
C19 Si4 C17 Si1 -71.13(17)
C18 Si4 C17 Si1 48.89(18)
C20 Si4 C17 Si1 164.76(16)
C19 Si4 C17 Si2 57.33(17)
C18 Si4 C17 Si2 177.35(15)
C20 Si4 C17 Si2 -66.78(18)
C27 Si2 C17 C16 149.3(2)
C26 Si2 C17 C16 -87.7(2)
C28 Si2 C17 C16 25.9(2)
C27 Si2 C17 Si1 37.9(2)
C26 Si2 C17 Si1 160.92(18)
C28 Si2 C17 Si1 -85.53(18)
C27 Si2 C17 Si4 -90.51(18)
C26 Si2 C17 Si4 32.5(2)
C28 Si2 C17 Si4 146.03(16)
C14 Si1 C13 N1 99.18(15)
C17 Si1 C13 N1 -112.76(13)
N1 Si1 C13 C7 -104.3(2)
C14 Si1 C13 C7 -5.1(3)
C17 Si1 C13 C7 142.95(18)
N1 C13 C7 C8 -9.8(3)
Si1 C13 C7 C8 63.2(3)
N1 C13 C7 C12 170.2(2)
Si1 C13 C7 C12 -116.8(2)
Si1 C14 C15 C16 24.5(2)
Si5 C14 C15 C16 -96.1(2)
Si3 C14 C15 C16 145.54(17)
C14 C15 C16 C17 -42.0(3)
Si1 C17 C16 C15 34.5(2)
Si4 C17 C16 C15 153.16(17)
Si2 C17 C16 C15 -85.2(2)
C12 C7 C8 C9 3.6(4)
C13 C7 C8 C9 -176.4(2)
N1 C1 C6 C5 179.4(2)
C2 C1 C6 C5 1.5(3)
N1 C1 C2 C3 180.0(2)
C6 C1 C2 C3 -2.1(4)
C11 C10 C9 C8 -2.7(4)
O1 C10 C9 C8 178.9(3)
C7 C8 C9 C10 -0.5(4)
C8 C7 C12 C11 -3.7(4)
C13 C7 C12 C11 176.3(2)
C1 C6 C5 C4 -0.2(4)
C9 C10 C11 C12 2.5(4)
O1 C10 C11 C12 -178.9(3)
C7 C12 C11 C10 0.7(4)
C6 C5 C4 C3 -0.7(4)
C5 C4 C3 C2 0.1(5)
C1 C2 C3 C4 1.3(4)
C11 C10 O1 C29 173.6(3)
C9 C10 O1 C29 -8.0(4)
C6 C1 N1 C13 0.0(3)
C2 C1 N1 C13 177.8(2)
C6 C1 N1 Si1 136.3(4)
C2 C1 N1 Si1 -45.9(6)
C7 C13 N1 C1 -74.6(3)
Si1 C13 N1 C1 165.1(2)
C7 C13 N1 Si1 120.32(19)
C13 Si1 N1 C1 -143.1(5)
C14 Si1 N1 C1 97.1(5)
C17 Si1 N1 C1 -40.9(5)
C14 Si1 N1 C13 -119.84(13)
C17 Si1 N1 C13 102.14(14)
